data_4074398
loop_
_publ_author_name
'Bolton, Paul D.'
'Adams, Nico'
'Clot, Eric'
'Cowley, Andrew R.'
'Wilson, Paul J.'
'Schr\"oder, Martin'
'Mountford, Philip'

_publ_section_title
;
 Synthesis and Ethylene Polymerization Capability of Metallocene-like
 Imido Titanium Dialkyl Compounds and Their Reactions with AliBu3
;
_journal_issue 23
_journal_name_full Organometallics
_journal_page_first 5549
_journal_paper_doi 10.1021/om0606136
_journal_volume 25
_journal_year 2006
_chemical_compound_source
;
synthesis as described
;
_chemical_formula_moiety ' C17 H32 N4 Ti1 '
_chemical_formula_sum 'C17 H32 N4 Ti'
_chemical_formula_weight 340.37
_chemical_name_systematic
;
Ti(NPh)(Me3[9]aneN3)Me2
;
_space_group_IT_number 14
_symmetry_cell_setting monoclinic
_symmetry_space_group_name_Hall '-P 2yn'
_symmetry_space_group_name_H-M 'P 1 21/n 1'
_atom_sites_solution_hydrogens geom
_atom_sites_solution_primary direct
_cell_angle_alpha 90
_cell_angle_beta 103.7200(15)
_cell_angle_gamma 90
_cell_formula_units_Z 4
_cell_length_a 11.6320(4)
_cell_length_b 13.6112(6)
_cell_length_c 12.2864(6)
_cell_measurement_reflns_used 16519
_cell_measurement_temperature 150
_cell_measurement_theta_max 28
_cell_measurement_theta_min 5
_cell_volume 1889.75(14)
_computing_cell_refinement
; 
KappaCCD software 'DENZO' (Otwinowski & Minor, 1996) 
;
_computing_data_collection
; 
KappaCCD software 'Collect' (Nonius, 2000) 
;
_computing_data_reduction
; 
KappaCCD software 'DENZO' (Otwinowski & Minor, 1996) 
;
_computing_publication_material
; 
CRYSTALS (Watkin et al, 2001) 
;
_computing_structure_refinement
; 
CRYSTALS (Watkin et al, 2001) 
;
_computing_structure_solution 'SIR92 (Giacovazzo et al, 1992)'
_diffrn_ambient_temperature 150
_diffrn_measured_fraction_theta_full 0.996
_diffrn_measured_fraction_theta_max 0.996
_diffrn_measurement_device_type
; 
Nonius KappaCCD 
;
_diffrn_measurement_method \w
_diffrn_radiation_monochromator graphite
_diffrn_radiation_type 'Mo K\a'
_diffrn_radiation_wavelength 0.71073
_diffrn_reflns_av_R_equivalents 0.061
_diffrn_reflns_limit_h_max 15
_diffrn_reflns_limit_h_min -15
_diffrn_reflns_limit_k_max 17
_diffrn_reflns_limit_k_min -17
_diffrn_reflns_limit_l_max 15
_diffrn_reflns_limit_l_min -15
_diffrn_reflns_number 16519
_diffrn_reflns_theta_full 27.478
_diffrn_reflns_theta_max 27.478
_diffrn_reflns_theta_min 5.179
_diffrn_standards_decay_% 0.00
_diffrn_standards_interval_count 0
_diffrn_standards_interval_time 0
_diffrn_standards_number 0
_exptl_absorpt_coefficient_mu 0.456
_exptl_absorpt_correction_T_max 0.96
_exptl_absorpt_correction_T_min 0.86
_exptl_absorpt_correction_type multi-scan
_exptl_absorpt_process_details
; 
 Denzo/Scalepack (Otwinowski & Minor, 1996) 
;
_exptl_crystal_colour ' yellow '
_exptl_crystal_density_diffrn 1.196
_exptl_crystal_description ' prism '
_exptl_crystal_F_000 736
_exptl_crystal_size_max 0.32
_exptl_crystal_size_mid 0.12
_exptl_crystal_size_min 0.08
_refine_diff_density_max 0.28
_refine_diff_density_min -0.31
_refine_ls_extinction_method None
_refine_ls_goodness_of_fit_ref 1.1320
_refine_ls_hydrogen_treatment mixed
_refine_ls_matrix_type full
_refine_ls_number_parameters 218
_refine_ls_number_reflns 2392
_refine_ls_number_restraints 36
_refine_ls_R_factor_all 0.0958
_refine_ls_R_factor_gt 0.0449
_refine_ls_shift/su_max 0.007522
_refine_ls_structure_factor_coef F
_refine_ls_weighting_details
;
 Method, part 1, Chebychev polynomial, (Watkin, 1994, Prince, 1982) 
 [weight] = 1.0/[A~0~*T~0~(x)+A~1~*T~1~(x) ... +A~n-1~]*T~n-1~(x)] 
 where A~i~ are the Chebychev coefficients listed below and x= Fcalc/Fmax 
 Method = Robust Weighting (Prince, 1982) 
 W = [weight] * [1-(deltaF/6*sigmaF)^2^]^2^ 
 A~i~ are: 
 0.748 0.424 0.465 
;
_refine_ls_weighting_scheme calc
_refine_ls_wR_factor_all 0.0902
_refine_ls_wR_factor_gt 0.0544
_refine_ls_wR_factor_ref 0.0544
_reflns_limit_h_max 14
_reflns_limit_h_min -15
_reflns_limit_k_max 17
_reflns_limit_k_min 0
_reflns_limit_l_max 15
_reflns_limit_l_min 0
_reflns_number_gt 2392
_reflns_number_total 4296
_reflns_threshold_expression I>3.00u(I)
_cod_data_source_file om0606136si20060707_074336.cif
_cod_data_source_block Compound_7
_cod_depositor_comments
;
The following automatic conversions were performed:
'_atom_site_refinement_disorder_group' tag replaced with
'_atom_site_disorder_group'.

Automatic conversion script
Id: cif_correct_tags 1440 2010-10-19 06:21:57Z saulius 

The following automatic conversions were performed:

'_symmetry_cell_setting' value 'Monoclinic' changed to 'monoclinic'
according to /home/saulius/struct/CIF-dictionaries/cif_core.dic
dictionary named 'cif_core.dic' version 2.4.1 from 2010-06-29.

Automatic conversion script
Id: cif_fix_values 1715 2011-07-08 13:25:40Z adriana 
;
_cod_original_sg_symbol_H-M 'P 1 21/n 1 '
_cod_original_formula_sum ' C17 H32 N4 Ti1 '
_cod_database_code 4074398

loop_
_symmetry_equiv_pos_as_xyz
x,y,z
-x,-y,-z
-x+1/2,y+1/2,-z+1/2
x+1/2,-y+1/2,z+1/2

loop_
_atom_site_label
_atom_site_type_symbol
_atom_site_fract_x
_atom_site_fract_y
_atom_site_fract_z
_atom_site_U_iso_or_equiv
_atom_site_occupancy
_atom_site_adp_type
_atom_site_refinement_flags_posn
_atom_site_refinement_flags_occupancy
_atom_site_disorder_group
Ti1 Ti 0.73769(4) 0.27148(4) 0.41292(4) 0.0320 1.0000 Uani . . .
C1 C 0.8760(3) 0.3783(3) 0.4055(4) 0.0476 1.0000 Uani . . .
C2 C 0.8489(3) 0.1400(3) 0.4391(3) 0.0428 1.0000 Uani . . .
N1 N 0.7256(2) 0.29594(19) 0.5492(2) 0.0368 1.0000 Uani . . .
C3 C 0.7082(2) 0.3320(2) 0.6488(3) 0.0372 1.0000 Uani . . .
C4 C 0.6519(3) 0.2774(3) 0.7179(3) 0.0423 1.0000 Uani . . .
C5 C 0.6348(3) 0.3151(3) 0.8180(3) 0.0488 1.0000 Uani . . .
C6 C 0.6740(3) 0.4084(3) 0.8532(3) 0.0498 1.0000 Uani . . .
C7 C 0.7301(3) 0.4644(3) 0.7869(3) 0.0458 1.0000 Uani . . .
C8 C 0.7474(3) 0.4277(2) 0.6859(3) 0.0395 1.0000 Uani . . .
N2 N 0.7038(2) 0.2492(2) 0.2111(2) 0.0441 1.0000 Uani D . .
N3 N 0.5682(2) 0.17427(18) 0.3578(2) 0.0358 1.0000 Uani D . .
N4 N 0.5865(2) 0.38001(19) 0.3310(2) 0.0418 1.0000 Uani D . .
C9 C 0.6521(4) 0.1452(4) 0.1894(4) 0.0402(12) 0.679(7) Uiso D P 1
C10 C 0.5451(5) 0.1365(4) 0.2388(5) 0.0416(15) 0.679(7) Uiso D P 1
C11 C 0.4725(4) 0.2395(4) 0.3749(5) 0.0357(12) 0.679(7) Uiso D P 1
C12 C 0.4673(4) 0.3312(3) 0.3068(4) 0.0378(12) 0.679(7) Uiso D P 1
C13 C 0.6118(5) 0.4073(4) 0.2146(4) 0.0400(12) 0.679(7) Uiso D P 1
C14 C 0.6241(4) 0.3188(4) 0.1436(4) 0.0410(12) 0.679(7) Uiso D P 1
C19 C 0.6040(9) 0.1884(8) 0.1710(8) 0.045(3) 0.321(7) Uiso D P 2
C20 C 0.5772(12) 0.1213(9) 0.2570(10) 0.050(4) 0.321(7) Uiso D P 2
C21 C 0.4591(8) 0.2377(7) 0.3349(10) 0.036(3) 0.321(7) Uiso D P 2
C22 C 0.4818(7) 0.3424(6) 0.3781(8) 0.033(2) 0.321(7) Uiso D P 2
C23 C 0.5601(9) 0.3994(7) 0.2195(7) 0.034(2) 0.321(7) Uiso D P 2
C24 C 0.6611(8) 0.3605(7) 0.1752(8) 0.035(2) 0.321(7) Uiso D P 2
C15 C 0.8146(3) 0.2399(3) 0.1730(3) 0.0555 1.0000 Uani . . .
C16 C 0.5717(4) 0.0933(3) 0.4379(3) 0.0627 1.0000 Uani . . .
C17 C 0.5991(3) 0.4712(3) 0.3964(3) 0.0499 1.0000 Uani . . .
H1 H 0.878(4) 0.402(3) 0.338(4) 0.071(13) 1.0000 Uiso . . .
H2 H 0.943(5) 0.347(5) 0.441(5) 0.11(2) 1.0000 Uiso . . .
H3 H 0.880(5) 0.443(5) 0.450(5) 0.114(19) 1.0000 Uiso . . .
H4 H 0.920(5) 0.155(4) 0.442(4) 0.092(17) 1.0000 Uiso . . .
H5 H 0.854(4) 0.112(4) 0.514(4) 0.083(14) 1.0000 Uiso . . .
H6 H 0.827(5) 0.089(4) 0.399(5) 0.099(18) 1.0000 Uiso . . .
H41 H 0.6232 0.2096 0.6945 0.0511 1.0000 Uiso . . .
H51 H 0.5937 0.2744 0.8650 0.0596 1.0000 Uiso . . .
H61 H 0.6621 0.4351 0.9256 0.0599 1.0000 Uiso . . .
H71 H 0.7584 0.5320 0.8117 0.0526 1.0000 Uiso . . .
H81 H 0.7879 0.4693 0.6391 0.0463 1.0000 Uiso . . .
H91 H 0.7130 0.0958 0.2252 0.0482 0.679 Uiso . . 1
H92 H 0.6280 0.1329 0.1068 0.0482 0.679 Uiso . . 1
H101 H 0.5219 0.0657 0.2383 0.0499 0.679 Uiso . . 1
H102 H 0.4787 0.1752 0.1914 0.0499 0.679 Uiso . . 1
H111 H 0.4877 0.2574 0.4560 0.0428 0.679 Uiso . . 1
H112 H 0.3952 0.2042 0.3519 0.0428 0.679 Uiso . . 1
H121 H 0.4082 0.3773 0.3261 0.0454 0.679 Uiso . . 1
H122 H 0.4429 0.3142 0.2254 0.0454 0.679 Uiso . . 1
H131 H 0.6870 0.4459 0.2282 0.0480 0.679 Uiso . . 1
H132 H 0.5449 0.4486 0.1722 0.0480 0.679 Uiso . . 1
H141 H 0.6563 0.3398 0.0788 0.0492 0.679 Uiso . . 1
H142 H 0.5448 0.2875 0.1152 0.0492 0.679 Uiso . . 1
H191 H 0.6189 0.1477 0.1079 0.0543 0.321 Uiso . . 2
H192 H 0.5336 0.2314 0.1427 0.0543 0.321 Uiso . . 2
H201 H 0.6419 0.0714 0.2775 0.0598 0.321 Uiso . . 2
H202 H 0.5004 0.0873 0.2251 0.0598 0.321 Uiso . . 2
H211 H 0.4000 0.2070 0.3718 0.0434 0.321 Uiso . . 2
H212 H 0.4258 0.2403 0.2521 0.0434 0.321 Uiso . . 2
H221 H 0.5036 0.3432 0.4618 0.0401 0.321 Uiso . . 2
H222 H 0.4101 0.3840 0.3502 0.0401 0.321 Uiso . . 2
H231 H 0.5516 0.4718 0.2063 0.0403 0.321 Uiso . . 2
H232 H 0.4847 0.3659 0.1816 0.0403 0.321 Uiso . . 2
H241 H 0.7304 0.4049 0.2023 0.0419 0.321 Uiso . . 2
H242 H 0.6366 0.3628 0.0915 0.0419 0.321 Uiso . . 2
H151 H 0.8575 0.3042 0.1831 0.0668 1.0000 Uiso . . .
H152 H 0.8658 0.1882 0.2182 0.0668 1.0000 Uiso . . .
H153 H 0.7956 0.2211 0.0921 0.0668 1.0000 Uiso . . .
H161 H 0.5870 0.1204 0.5156 0.0705 1.0000 Uiso . . .
H162 H 0.6363 0.0465 0.4323 0.0705 1.0000 Uiso . . .
H163 H 0.4941 0.0580 0.4200 0.0705 1.0000 Uiso . . .
H171 H 0.6817 0.4967 0.4070 0.0603 1.0000 Uiso . . .
H172 H 0.5824 0.4578 0.4712 0.0603 1.0000 Uiso . . .
H173 H 0.5419 0.5212 0.3556 0.0603 1.0000 Uiso . . .

loop_
_atom_site_aniso_label
_atom_site_aniso_U_11
_atom_site_aniso_U_22
_atom_site_aniso_U_33
_atom_site_aniso_U_23
_atom_site_aniso_U_13
_atom_site_aniso_U_12
Ti1 0.0273(2) 0.0342(3) 0.0329(3) 0.0015(3) 0.00420(17) 0.0014(2)
C1 0.0409(18) 0.053(2) 0.048(2) 0.0022(18) 0.0084(15) -0.0099(16)
C2 0.0374(17) 0.0451(19) 0.0403(19) -0.0030(16) -0.0017(14) 0.0079(15)
N1 0.0317(11) 0.0426(14) 0.0348(13) -0.0010(11) 0.0050(10) 0.0043(10)
C3 0.0292(13) 0.0424(17) 0.0390(16) 0.0005(14) 0.0059(12) 0.0061(12)
C4 0.0337(14) 0.0494(18) 0.0446(17) 0.0014(16) 0.0111(12) 0.0004(14)
C5 0.0414(17) 0.065(2) 0.0430(19) 0.0047(17) 0.0155(14) 0.0059(16)
C6 0.0483(18) 0.061(2) 0.0408(18) -0.0016(17) 0.0114(15) 0.0162(16)
C7 0.0428(17) 0.0446(18) 0.0442(18) -0.0037(15) -0.0013(14) 0.0127(14)
C8 0.0362(15) 0.0394(17) 0.0401(17) 0.0031(14) 0.0033(13) 0.0067(13)
N2 0.0352(12) 0.060(2) 0.0351(13) 0.0064(12) 0.0046(10) -0.0002(11)
N3 0.0316(12) 0.0350(14) 0.0379(14) 0.0050(11) 0.0025(10) -0.0005(10)
N4 0.0333(13) 0.0361(14) 0.0526(16) 0.0110(12) 0.0033(11) 0.0021(11)
C15 0.0456(17) 0.074(3) 0.0477(19) -0.0105(18) 0.0120(15) 0.0080(17)
C16 0.060(2) 0.056(2) 0.060(2) 0.0285(19) -0.0094(18) -0.0188(18)
C17 0.057(2) 0.0428(19) 0.051(2) 0.0031(16) 0.0148(16) 0.0164(16)

loop_
_atom_type_symbol
_atom_type_scat_dispersion_real
_atom_type_scat_dispersion_imag
_atom_type_scat_Cromer_Mann_a1
_atom_type_scat_Cromer_Mann_b1
_atom_type_scat_Cromer_Mann_a2
_atom_type_scat_Cromer_Mann_b2
_atom_type_scat_Cromer_Mann_a3
_atom_type_scat_Cromer_Mann_b3
_atom_type_scat_Cromer_Mann_a4
_atom_type_scat_Cromer_Mann_b4
_atom_type_scat_Cromer_Mann_c
_atom_type_scat_source
'C   ' 0.0033 0.0016 2.3100 20.8439 1.0200 10.2075 1.5886 0.5687 0.8650 51.6512 0.2156 International_Tables_Vol_IV_Table_2.2B
'H   ' 0.0000 0.0000 0.4930 10.5109 0.3229 26.1257 0.1402 3.1424 0.0408 57.7998 0.0030 International_Tables_Vol_IV_Table_2.2B
'N   ' 0.0061 0.0033 12.2126 0.0057 3.1322 9.8933 2.0125 28.9975 1.1663 0.5826 -11.5290 International_Tables_Vol_IV_Table_2.2B
'Ti  ' 0.2776 0.4457 9.7595 7.8508 7.3558 0.5000 1.6991 35.6338 1.9021 116.1050 1.2807 International_Tables_Vol_IV_Table_2.2B

loop_
_geom_angle_atom_site_label_1
_geom_angle_atom_site_label_2
_geom_angle_atom_site_label_3
_geom_angle
_geom_angle_publ_flag
C1 Ti1 C2 97.76(16) yes
C1 Ti1 N1 98.10(14) yes
C2 Ti1 N1 101.23(13) yes
C1 Ti1 N2 89.05(13) yes
C2 Ti1 N2 89.70(12) yes
N1 Ti1 N2 165.94(10) yes
C1 Ti1 N3 160.51(13) yes
C2 Ti1 N3 90.47(12) yes
N1 Ti1 N3 97.56(10) yes
N2 Ti1 N3 73.29(9) yes
C1 Ti1 N4 92.71(13) yes
C2 Ti1 N4 160.08(12) yes
N1 Ti1 N4 93.97(11) yes
N2 Ti1 N4 73.52(10) yes
N3 Ti1 N4 74.69(9) yes
Ti1 C1 H1 117(3) no
Ti1 C1 H2 103(4) no
H1 C1 H2 114(4) no
Ti1 C1 H3 119(3) no
H1 C1 H3 100(4) no
H2 C1 H3 103(5) no
Ti1 C2 H4 110(4) no
Ti1 C2 H5 111(3) no
H4 C2 H5 103(4) no
Ti1 C2 H6 119(4) no
H4 C2 H6 112(5) no
H5 C2 H6 100(4) no
Ti1 N1 C3 169.3(2) yes
N1 C3 C4 122.5(3) yes
N1 C3 C8 120.6(3) yes
C4 C3 C8 116.9(3) yes
C3 C4 C5 121.7(3) yes
C3 C4 H41 119.151 no
C5 C4 H41 119.151 no
C4 C5 C6 120.7(3) yes
C4 C5 H51 119.674 no
C6 C5 H51 119.674 no
C5 C6 C7 119.2(3) yes
C5 C6 H61 120.420 no
C7 C6 H61 120.420 no
C6 C7 C8 120.8(3) yes
C6 C7 H71 119.585 no
C8 C7 H71 119.585 no
C3 C8 C7 120.7(3) yes
C3 C8 H81 119.644 no
C7 C8 H81 119.644 no
Ti1 N2 C9 104.7(2) yes
Ti1 N2 C14 115.5(3) yes
C9 N2 C14 109.5(3) yes
Ti1 N2 C19 110.4(4) yes
Ti1 N2 C24 97.2(4) yes
C19 N2 C24 106.1(6) yes
Ti1 N2 C15 113.0(2) yes
C9 N2 C15 101.6(3) yes
C14 N2 C15 111.4(3) yes
C19 N2 C15 123.0(5) yes
C24 N2 C15 103.1(4) yes
Ti1 N3 C10 114.6(2) yes
Ti1 N3 C11 103.3(2) yes
C10 N3 C11 112.1(3) yes
Ti1 N3 C20 107.5(5) yes
Ti1 N3 C21 110.2(4) yes
C20 N3 C21 110.7(7) yes
Ti1 N3 C16 110.03(19) yes
C10 N3 C16 111.2(3) yes
C11 N3 C16 104.9(3) yes
C20 N3 C16 101.6(5) yes
C21 N3 C16 116.3(5) yes
Ti1 N4 C12 111.8(2) yes
Ti1 N4 C13 105.0(2) yes
C12 N4 C13 106.7(3) yes
Ti1 N4 C22 102.0(4) yes
Ti1 N4 C23 121.7(4) yes
C22 N4 C23 115.5(6) yes
Ti1 N4 C17 109.40(19) yes
C12 N4 C17 116.7(3) yes
C13 N4 C17 106.4(3) yes
C22 N4 C17 93.4(4) yes
C23 N4 C17 111.0(4) yes
N2 C9 C10 109.1(4) yes
N2 C9 H91 109.561 no
C10 C9 H91 109.561 no
N2 C9 H92 109.562 no
C10 C9 H92 109.561 no
H91 C9 H92 109.467 no
N3 C10 C9 112.8(4) yes
N3 C10 H101 108.638 no
C9 C10 H101 108.637 no
N3 C10 H102 108.637 no
C9 C10 H102 108.637 no
H101 C10 H102 109.467 no
N3 C11 C12 110.7(4) yes
N3 C11 H111 109.162 no
C12 C11 H111 109.162 no
N3 C11 H112 109.162 no
C12 C11 H112 109.162 no
H111 C11 H112 109.466 no
N4 C12 C11 110.2(4) yes
N4 C12 H121 109.284 no
C11 C12 H121 109.284 no
N4 C12 H122 109.284 no
C11 C12 H122 109.284 no
H121 C12 H122 109.466 no
N4 C13 C14 113.6(4) yes
N4 C13 H131 108.440 no
C14 C13 H131 108.441 no
N4 C13 H132 108.440 no
C14 C13 H132 108.440 no
H131 C13 H132 109.467 no
N2 C14 C13 109.1(4) yes
N2 C14 H141 109.563 no
C13 C14 H141 109.563 no
N2 C14 H142 109.563 no
C13 C14 H142 109.563 no
H141 C14 H142 109.466 no
N2 C19 C20 113.9(8) yes
N2 C19 H191 108.362 no
C20 C19 H191 108.363 no
N2 C19 H192 108.362 no
C20 C19 H192 108.363 no
H191 C19 H192 109.466 no
N3 C20 C19 111.7(8) yes
N3 C20 H201 108.919 no
C19 C20 H201 108.921 no
N3 C20 H202 108.918 no
C19 C20 H202 108.920 no
H201 C20 H202 109.466 no
N3 C21 C22 113.8(7) yes
N3 C21 H211 108.377 no
C22 C21 H211 108.378 no
N3 C21 H212 108.377 no
C22 C21 H212 108.377 no
H211 C21 H212 109.466 no
N4 C22 C21 105.4(6) yes
N4 C22 H221 110.478 no
C21 C22 H221 110.478 no
N4 C22 H222 110.478 no
C21 C22 H222 110.478 no
H221 C22 H222 109.466 no
N4 C23 C24 106.7(7) yes
N4 C23 H231 110.164 no
C24 C23 H231 110.164 no
N4 C23 H232 110.163 no
C24 C23 H232 110.163 no
H231 C23 H232 109.466 no
N2 C24 C23 116.5(6) yes
N2 C24 H241 107.694 no
C23 C24 H241 107.695 no
N2 C24 H242 107.694 no
C23 C24 H242 107.695 no
H241 C24 H242 109.467 no
N2 C15 H151 109.467 no
N2 C15 H152 109.466 no
H151 C15 H152 109.476 no
N2 C15 H153 109.467 no
H151 C15 H153 109.476 no
H152 C15 H153 109.476 no
N3 C16 H161 109.467 no
N3 C16 H162 109.467 no
H161 C16 H162 109.476 no
N3 C16 H163 109.467 no
H161 C16 H163 109.476 no
H162 C16 H163 109.476 no
N4 C17 H171 109.467 no
N4 C17 H172 109.467 no
H171 C17 H172 109.476 no
N4 C17 H173 109.467 no
H171 C17 H173 109.476 no
H172 C17 H173 109.476 no

loop_
_geom_bond_atom_site_label_1
_geom_bond_atom_site_label_2
_geom_bond_distance
_geom_bond_publ_flag
Ti1 C1 2.186(4) yes
Ti1 C2 2.186(3) yes
Ti1 N1 1.746(3) yes
Ti1 N2 2.435(3) yes
Ti1 N3 2.337(2) yes
Ti1 N4 2.334(2) yes
C1 H1 0.89(5) no
C1 H2 0.91(6) no
C1 H3 1.03(6) no
C2 H4 0.85(5) no
C2 H5 0.98(5) no
C2 H6 0.85(6) no
N1 C3 1.377(4) yes
C3 C4 1.402(4) yes
C3 C8 1.419(5) yes
C4 C5 1.389(5) yes
C4 H41 1.000 no
C5 C6 1.384(5) yes
C5 H51 1.000 no
C6 C7 1.386(5) yes
C6 H61 1.000 no
C7 C8 1.397(4) yes
C7 H71 1.000 no
C8 H81 1.000 no
N2 C9 1.536(5) yes
N2 C14 1.442(5) yes
N2 C19 1.415(9) yes
N2 C24 1.623(9) yes
N2 C15 1.478(4) yes
N3 C10 1.512(6) yes
N3 C11 1.477(5) yes
N3 C20 1.458(11) yes
N3 C21 1.505(9) yes
N3 C16 1.472(4) yes
N4 C12 1.503(5) yes
N4 C13 1.571(5) yes
N4 C22 1.554(8) yes
N4 C23 1.357(9) yes
N4 C17 1.467(4) yes
C9 C10 1.513(7) yes
C9 H91 1.000 no
C9 H92 1.000 no
C10 H101 1.000 no
C10 H102 1.000 no
C11 C12 1.496(7) yes
C11 H111 1.000 no
C11 H112 1.000 no
C12 H121 1.000 no
C12 H122 1.000 no
C13 C14 1.513(7) yes
C13 H131 1.000 no
C13 H132 1.000 no
C14 H141 1.000 no
C14 H142 1.000 no
C19 C20 1.485(13) yes
C19 H191 1.000 no
C19 H192 1.000 no
C20 H201 1.000 no
C20 H202 1.000 no
C21 C22 1.521(12) yes
C21 H211 1.000 no
C21 H212 1.000 no
C22 H221 1.000 no
C22 H222 1.000 no
C23 C24 1.503(11) yes
C23 H231 1.000 no
C23 H232 1.000 no
C24 H241 1.000 no
C24 H242 1.000 no
C15 H151 1.000 no
C15 H152 1.000 no
C15 H153 1.000 no
C16 H161 1.000 no
C16 H162 1.000 no
C16 H163 1.000 no
C17 H171 1.000 no
C17 H172 1.000 no
C17 H173 1.000 no
